data_4331852
loop_
_publ_author_name
'Spijksma, Gerald I.'
'Bouwmeester, Henny J. M.'
'Blank, Dave H. A.'
'Fischer, Andreas'
'Henry, Marc'
'Kessler, Vadim G.'

_publ_section_title
;
 Chemistry of 2,2,6,6,-Tetramethyl-3,5-heptanedione (Hthd) Modification of
 Zirconium and Hafnium Propoxide Precursors
;
_journal_issue 13
_journal_name_full 'Inorganic Chemistry'
_journal_page_first 4938
_journal_page_last 4950
_journal_paper_doi 10.1021/ic051674j
_journal_volume 45
_journal_year 2006
_chemical_formula_sum 'C44 H76 Hf O8'
_chemical_formula_weight 911.54
_chemical_name_systematic
; 
 ? 
;
_space_group_IT_number 13
_symmetry_cell_setting monoclinic
_symmetry_space_group_name_Hall '-P 2yc'
_symmetry_space_group_name_H-M 'P 1 2/c 1'
_atom_sites_solution_hydrogens geom
_atom_sites_solution_primary direct
_atom_sites_solution_secondary difmap
_audit_creation_method SHELXL-97
_cell_angle_alpha 90.00
_cell_angle_beta 106.550(7)
_cell_angle_gamma 90.00
_cell_formula_units_Z 4
_cell_length_a 22.545(6)
_cell_length_b 11.275(3)
_cell_length_c 19.763(5)
_cell_measurement_reflns_used 972(I>10sigma(I))
_cell_measurement_temperature 295(2)
_cell_measurement_theta_max 20.00
_cell_measurement_theta_min 1.81
_cell_volume 4816(2)
_computing_cell_refinement 'Bruker SAINTPLUS'
_computing_data_collection 'Bruker SMART'
_computing_data_reduction 'Bruker SAINTPLUS'
_computing_molecular_graphics 'Bruker SHELXTL-NT'
_computing_publication_material 'Bruker SHELXTL-NT'
_computing_structure_refinement 'SHELXL-97 (Sheldrick, 1997)'
_computing_structure_solution 'SHELXS-97 (Sheldrick, 1990)'
_diffrn_ambient_temperature 295(2)
_diffrn_measured_fraction_theta_full 0.988
_diffrn_measured_fraction_theta_max 0.988
_diffrn_measurement_device_type 'Bruker SMART CCD 1k'
_diffrn_measurement_method 'Bruker SMART'
_diffrn_radiation_monochromator graphite
_diffrn_radiation_source 'fine-focus sealed tube'
_diffrn_radiation_type MoK\a
_diffrn_radiation_wavelength 0.71073
_diffrn_reflns_av_R_equivalents 0.0729
_diffrn_reflns_av_sigmaI/netI 0.0684
_diffrn_reflns_limit_h_max 20
_diffrn_reflns_limit_h_min -21
_diffrn_reflns_limit_k_max 10
_diffrn_reflns_limit_k_min -9
_diffrn_reflns_limit_l_max 18
_diffrn_reflns_limit_l_min -19
_diffrn_reflns_number 13887
_diffrn_reflns_theta_full 20.00
_diffrn_reflns_theta_max 20.00
_diffrn_reflns_theta_min 1.81
_exptl_absorpt_coefficient_mu 2.211
_exptl_absorpt_correction_T_max 0.7327
_exptl_absorpt_correction_T_min 0.4045
_exptl_absorpt_correction_type empirical
_exptl_absorpt_process_details 'Bruker SADABS'
_exptl_crystal_colour colorless
_exptl_crystal_density_diffrn 1.257
_exptl_crystal_density_method 'not measured'
_exptl_crystal_description prism
_exptl_crystal_F_000 1904
_exptl_crystal_size_max 0.50
_exptl_crystal_size_mid 0.30
_exptl_crystal_size_min 0.15
_refine_diff_density_max 1.934
_refine_diff_density_min -1.118
_refine_diff_density_rms 0.127
_refine_ls_extinction_method none
_refine_ls_goodness_of_fit_ref 1.097
_refine_ls_hydrogen_treatment mixed
_refine_ls_matrix_type full
_refine_ls_number_parameters 469
_refine_ls_number_reflns 4447
_refine_ls_number_restraints 487
_refine_ls_restrained_S_all 1.044
_refine_ls_R_factor_all 0.1254
_refine_ls_R_factor_gt 0.0763
_refine_ls_shift/su_max 0.001
_refine_ls_shift/su_mean 0.000
_refine_ls_structure_factor_coef Fsqd
_refine_ls_weighting_details 'calc w=1/[\s^2^(Fo^2^)+(0.1127P)^2^+16.6151P] where P=(Fo^2^+2Fc^2^)/3'
_refine_ls_weighting_scheme calc
_refine_ls_wR_factor_gt 0.1830
_refine_ls_wR_factor_ref 0.2037
_reflns_number_gt 2945
_reflns_number_total 4447
_reflns_threshold_expression >2sigma(I)
_cod_data_source_file ic051674jsup9.cif
_cod_data_source_block hfthd4my
_cod_depositor_comments
;
The following automatic conversions were performed:

'_symmetry_cell_setting' value 'Monoclinic' changed to 'monoclinic'
according to /home/saulius/struct/CIF-dictionaries/cif_core.dic
dictionary named 'cif_core.dic' version 2.4.2 from
2011-04-26.

'_exptl_absorpt_correction_type' value 'Empirical'
changed to 'empirical' according to
/home/saulius/struct/CIF-dictionaries/cif_core.dic dictionary named
'cif_core.dic' version 2.4.2 from 2011-04-26.

Automatic conversion script
Id: cif_fix_values 1891 2012-01-12 08:04:46Z andrius 
;
_cod_original_sg_symbol_H-M P2/c
_cod_database_code 4331852

loop_
_symmetry_equiv_pos_as_xyz
'x, y, z'
'-x, y, -z+1/2'
'-x, -y, -z'
'x, -y, z-1/2'

loop_
_atom_site_label
_atom_site_type_symbol
_atom_site_fract_x
_atom_site_fract_y
_atom_site_fract_z
_atom_site_U_iso_or_equiv
_atom_site_adp_type
_atom_site_occupancy
_atom_site_symmetry_multiplicity
_atom_site_calc_flag
_atom_site_refinement_flags
Hf1 Hf 0.0000 1.07365(9) 0.7500 0.0585(4) Uani 1 2 d S
O1 O -0.0110(5) 1.2169(9) 0.8144(5) 0.074(3) Uani 1 1 d .
O2 O -0.0553(4) 1.0089(8) 0.8162(5) 0.059(3) Uani 1 1 d D
O3 O -0.0921(5) 1.1405(9) 0.6957(5) 0.067(3) Uani 1 1 d .
O4 O -0.0489(5) 0.9295(8) 0.6921(5) 0.064(3) Uani 1 1 d .
C1 C -0.0822(17) 1.164(3) 0.8719(18) 0.081(11) Uani 0.50 1 d P
C2 C -0.1204(16) 0.837(3) 0.752(2) 0.100(12) Uiso 0.50 1 d PD
C3 C -0.148(2) 0.981(4) 0.643(2) 0.107(13) Uani 0.50 1 d P
C4 C -0.1123(14) 1.306(3) 0.7584(17) 0.073(9) Uiso 0.50 1 d P
C11 C -0.0472(14) 1.238(3) 0.8537(17) 0.054(8) Uiso 0.50 1 d P
C12 C -0.0539(14) 1.287(3) 0.8113(17) 0.056(8) Uiso 0.50 1 d P
C21 C -0.098(2) 0.931(4) 0.810(2) 0.104(13) Uiso 0.50 1 d P
C22 C -0.0815(18) 1.052(4) 0.855(2) 0.088(12) Uiso 0.50 1 d P
C31 C -0.0899(19) 0.863(3) 0.698(2) 0.082(11) Uiso 0.50 1 d P
C32 C -0.098(2) 0.913(4) 0.658(2) 0.074(10) Uiso 0.50 1 d P
C41 C -0.1294(15) 1.228(3) 0.7005(16) 0.066(9) Uiso 0.50 1 d P
C42 C -0.136(2) 1.097(4) 0.662(2) 0.085(12) Uiso 0.50 1 d P
C112 C -0.1232(11) 0.930(3) 0.8764(13) 0.166(13) Uani 1 1 d D
C114 C -0.0430(9) 1.3728(16) 0.8739(10) 0.090(6) Uani 1 1 d D
C123 C -0.1083(8) 0.7721(16) 0.6311(10) 0.099(6) Uani 1 1 d D
C134 C -0.1882(9) 1.220(3) 0.6416(12) 0.146(11) Uani 1 1 d D
C101 C -0.149(2) 0.806(3) 0.886(3) 0.142(17) Uiso 0.50 1 d PD
C102 C -0.087(3) 0.961(7) 0.953(2) 0.17(3) Uiso 0.50 1 d PD
C103 C -0.1820(18) 1.008(4) 0.856(3) 0.121(15) Uiso 0.50 1 d PD
C104 C -0.165(3) 1.009(6) 0.908(4) 0.23(3) Uiso 0.50 1 d PD
C105 C -0.171(4) 0.876(9) 0.813(4) 0.34(5) Uiso 0.50 1 d PD
C106 C -0.071(3) 0.922(7) 0.946(2) 0.15(3) Uiso 0.50 1 d PD
C201 C -0.048(2) 0.709(7) 0.629(4) 0.23(4) Uiso 0.50 1 d PD
C202 C -0.0824(19) 0.692(3) 0.6962(17) 0.105(13) Uiso 0.50 1 d PD
C203 C -0.164(2) 0.762(7) 0.564(3) 0.19(3) Uiso 0.50 1 d PD
C204 C -0.141(3) 0.675(4) 0.662(3) 0.16(2) Uiso 0.50 1 d PD
C205 C -0.0591(14) 0.756(3) 0.5908(17) 0.077(10) Uiso 0.50 1 d PD
C206 C -0.174(2) 0.811(8) 0.587(4) 0.21(4) Uiso 0.50 1 d PD
C301 C -0.174(7) 1.353(5) 0.657(9) 0.45(11) Uiso 0.50 1 d PD
C302 C -0.217(3) 1.345(3) 0.642(3) 0.16(2) Uiso 0.50 1 d PD
C303 C -0.219(3) 1.197(6) 0.700(3) 0.17(2) Uiso 0.50 1 d PD
C304 C -0.2377(18) 1.136(3) 0.655(3) 0.109(14) Uiso 0.50 1 d PD
C305 C -0.1825(18) 1.219(4) 0.5658(15) 0.108(13) Uiso 0.50 1 d PD
C306 C -0.236(3) 1.151(5) 0.583(3) 0.21(3) Uiso 0.50 1 d PD
C401 C -0.059(3) 1.501(3) 0.847(4) 0.20(3) Uiso 0.50 1 d PD
C402 C 0.001(3) 1.327(5) 0.944(2) 0.18(2) Uiso 0.50 1 d PD
C403 C -0.034(2) 1.441(4) 0.8104(18) 0.113(15) Uiso 0.50 1 d PD
C404 C -0.1002(15) 1.414(4) 0.896(2) 0.099(14) Uiso 0.50 1 d PD
C405 C 0.0246(19) 1.391(4) 0.922(2) 0.097(12) Uiso 0.50 1 d P
C406 C -0.087(3) 1.351(7) 0.920(4) 0.22(4) Uiso 0.50 1 d PD
Hf2 Hf 0.5000 0.36488(10) 0.2500 0.0652(4) Uani 1 2 d S
O5 O 0.4117(5) 0.4337(11) 0.1843(6) 0.081(4) Uani 1 1 d .
O6 O 0.4571(6) 0.2235(11) 0.1834(6) 0.095(4) Uani 1 1 d .
O7 O 0.4810(5) 0.5038(11) 0.3130(6) 0.076(3) Uani 1 1 d .
O8 O 0.4331(6) 0.2990(14) 0.3009(6) 0.090(4) Uani 1 1 d .
C156 C 0.3136(10) 0.505(3) 0.1218(16) 0.182(13) Uani 1 1 d D
C167 C 0.4475(11) 0.656(2) 0.3703(13) 0.135(9) Uani 1 1 d D
C178 C 0.3595(11) 0.232(2) 0.3536(14) 0.139(10) Uani 1 1 d D
C157 C 0.3982(13) 0.069(2) 0.1164(15) 0.142(10) Uani 1 1 d D
C67 C 0.434(3) 0.585(7) 0.305(3) 0.15(2) Uani 0.50 1 d P
C56 C 0.3625(18) 0.391(4) 0.145(2) 0.076(10) Uiso 0.50 1 d P
C62 C 0.4024(16) 0.330(4) 0.339(2) 0.073(10) Uiso 0.50 1 d P
C65 C 0.376(2) 0.506(5) 0.186(2) 0.105(14) Uiso 0.50 1 d P
C76 C 0.437(2) 0.516(3) 0.351(2) 0.089(13) Uani 0.50 1 d P
C87 C 0.4063(15) 0.184(3) 0.1512(17) 0.160(10) Uiso 1 1 d .
C86 C 0.400(4) 0.239(7) 0.300(4) 0.19(3) Uiso 0.50 1 d P
C6 C 0.385(2) 0.588(4) 0.245(2) 0.13(2) Uani 0.50 1 d P
C7 C 0.4015(17) 0.435(4) 0.3618(19) 0.079(11) Uiso 0.50 1 d P
C5 C 0.3574(16) 0.276(3) 0.1244(16) 0.083(11) Uani 0.50 1 d P
C8 C 0.378(3) 0.151(5) 0.238(3) 0.16(2) Uiso 0.50 1 d P
C501 C 0.452(4) 0.028(9) 0.086(6) 0.27(5) Uiso 0.50 1 d PD
C502 C 0.427(4) 0.068(8) 0.054(4) 0.21(4) Uiso 0.50 1 d PD
C503 C 0.3289(16) 0.035(5) 0.086(3) 0.17(2) Uiso 0.50 1 d PD
C504 C 0.353(5) 0.106(9) 0.045(4) 0.32(5) Uiso 0.50 1 d PD
C505 C 0.442(3) -0.011(5) 0.173(3) 0.18(2) Uiso 0.50 1 d PD
C506 C 0.398(4) -0.021(6) 0.176(3) 0.20(3) Uiso 0.50 1 d PD
C601 C 0.276(3) 0.493(7) 0.176(3) 0.24(3) Uiso 0.50 1 d PD
C602 C 0.350(6) 0.610(9) 0.165(7) 0.34(6) Uiso 0.50 1 d PD
C603 C 0.298(12) 0.50(3) 0.040(2) 0.8(2) Uiso 0.50 1 d PD
C604 C 0.2557(19) 0.424(4) 0.108(3) 0.134(17) Uiso 0.50 1 d PD
C605 C 0.323(2) 0.508(5) 0.047(2) 0.122(15) Uiso 0.50 1 d PD
C606 C 0.292(5) 0.636(4) 0.121(5) 0.26(4) Uiso 0.50 1 d PD
C701 C 0.395(3) 0.114(4) 0.371(4) 0.18(3) Uiso 0.50 1 d PD
C702 C 0.3009(19) 0.223(6) 0.290(2) 0.15(2) Uiso 0.50 1 d PD
C703 C 0.342(2) 0.269(4) 0.421(2) 0.140(17) Uiso 0.50 1 d PD
C704 C 0.394(3) 0.217(7) 0.4326(19) 0.21(3) Uiso 0.50 1 d PD
C705 C 0.304(2) 0.317(5) 0.324(4) 0.19(2) Uiso 0.50 1 d PD
C706 C 0.324(3) 0.115(4) 0.329(3) 0.40(3) Uiso 1 1 d D
C801 C 0.5064(17) 0.651(4) 0.434(2) 0.126(17) Uiso 0.50 1 d PD
C802 C 0.405(3) 0.751(6) 0.327(4) 0.20(3) Uiso 0.50 1 d P
C803 C 0.5157(14) 0.696(5) 0.400(3) 0.132(17) Uiso 0.50 1 d PD
C804 C 0.456(3) 0.758(4) 0.320(3) 0.16(2) Uiso 0.50 1 d PD
C805 C 0.3876(18) 0.660(4) 0.394(3) 0.132(17) Uiso 0.50 1 d PD
C806 C 0.425(4) 0.630(7) 0.440(4) 0.22(3) Uiso 0.50 1 d P

loop_
_atom_site_aniso_label
_atom_site_aniso_U_11
_atom_site_aniso_U_22
_atom_site_aniso_U_33
_atom_site_aniso_U_23
_atom_site_aniso_U_13
_atom_site_aniso_U_12
Hf1 0.0829(9) 0.0510(8) 0.0425(7) 0.000 0.0191(5) 0.000
O1 0.109(9) 0.044(7) 0.068(7) -0.008(5) 0.022(6) -0.009(7)
O2 0.077(7) 0.037(7) 0.065(7) -0.002(5) 0.022(6) -0.006(6)
O3 0.085(9) 0.057(8) 0.056(7) 0.004(5) 0.016(6) -0.010(6)
O4 0.066(8) 0.055(7) 0.073(7) -0.006(5) 0.025(6) -0.005(6)
C1 0.12(3) 0.05(2) 0.08(2) 0.010(19) 0.04(2) -0.06(2)
C3 0.12(4) 0.12(4) 0.08(3) -0.01(3) 0.03(2) 0.02(3)
C112 0.12(2) 0.31(4) 0.097(19) 0.01(2) 0.073(17) -0.07(2)
C114 0.094(14) 0.077(14) 0.099(15) -0.031(11) 0.030(11) 0.006(11)
C123 0.090(14) 0.070(14) 0.116(16) -0.033(12) -0.004(12) -0.012(11)
C134 0.081(16) 0.23(3) 0.108(18) 0.022(19) 0.001(13) 0.086(19)
Hf2 0.0607(8) 0.0804(10) 0.0511(8) 0.000 0.0104(5) 0.000
O5 0.065(9) 0.096(10) 0.070(8) 0.011(7) 0.002(7) 0.008(7)
O6 0.084(9) 0.099(10) 0.094(9) -0.024(7) 0.013(7) -0.022(7)
O7 0.061(8) 0.081(9) 0.075(9) -0.022(7) 0.004(6) -0.017(7)
O8 0.071(8) 0.134(12) 0.060(8) -0.013(7) 0.012(6) -0.014(9)
C156 0.062(16) 0.28(4) 0.17(3) 0.10(3) -0.026(16) 0.04(2)
C167 0.13(2) 0.15(3) 0.12(2) -0.066(18) 0.031(16) 0.001(17)
C178 0.096(17) 0.18(3) 0.17(2) 0.049(19) 0.079(16) -0.034(16)
C157 0.15(2) 0.12(2) 0.13(2) -0.076(18) -0.005(18) -0.031(17)
C67 0.15(6) 0.24(8) 0.10(5) -0.02(5) 0.09(4) 0.00(5)
C76 0.15(4) 0.04(3) 0.07(3) -0.02(2) 0.02(3) -0.03(3)
C6 0.17(5) 0.12(4) 0.06(3) -0.06(3) -0.01(3) 0.04(3)
C5 0.09(3) 0.09(3) 0.05(2) -0.03(2) -0.002(18) 0.00(2)

loop_
_atom_type_symbol
_atom_type_description
_atom_type_scat_dispersion_real
_atom_type_scat_dispersion_imag
_atom_type_scat_source
C C 0.0033 0.0016 'International Tables Vol C Tables 4.2.6.8 and 6.1.1.4'
H H 0.0000 0.0000 'International Tables Vol C Tables 4.2.6.8 and 6.1.1.4'
O O 0.0106 0.0060 'International Tables Vol C Tables 4.2.6.8 and 6.1.1.4'
Hf Hf -2.9673 0.5597 'International Tables Vol C Tables 4.2.6.8 and 6.1.1.4'

loop_
_geom_angle_atom_site_label_1
_geom_angle_atom_site_label_2
_geom_angle_atom_site_label_3
_geom_angle
_geom_angle_site_symmetry_1
_geom_angle_site_symmetry_3
O4 Hf1 O4 79.1(6) . 2_556
O4 Hf1 O1 141.5(4) . .
O4 Hf1 O1 113.3(4) 2_556 .
O4 Hf1 O1 113.3(4) . 2_556
O4 Hf1 O1 141.5(4) 2_556 2_556
O1 Hf1 O1 80.4(6) . 2_556
O4 Hf1 O2 76.5(4) . .
O4 Hf1 O2 73.5(4) 2_556 .
O1 Hf1 O2 73.1(4) . .
O1 Hf1 O2 143.6(4) 2_556 .
O4 Hf1 O2 73.5(4) . 2_556
O4 Hf1 O2 76.5(4) 2_556 2_556
O1 Hf1 O2 143.6(4) . 2_556
O1 Hf1 O2 73.1(4) 2_556 2_556
O2 Hf1 O2 140.7(5) . 2_556
O4 Hf1 O3 73.9(4) . .
O4 Hf1 O3 144.1(4) 2_556 .
O1 Hf1 O3 77.0(4) . .
O1 Hf1 O3 72.4(4) 2_556 .
O2 Hf1 O3 77.5(4) . .
O2 Hf1 O3 116.6(4) 2_556 .
O4 Hf1 O3 144.1(4) . 2_556
O4 Hf1 O3 73.9(4) 2_556 2_556
O1 Hf1 O3 72.4(4) . 2_556
O1 Hf1 O3 76.9(4) 2_556 2_556
O2 Hf1 O3 116.6(4) . 2_556
O2 Hf1 O3 77.5(4) 2_556 2_556
O3 Hf1 O3 139.6(5) . 2_556
C12 O1 C11 45.4(16) . .
C12 O1 Hf1 133.0(16) . .
C11 O1 Hf1 134.6(16) . .
C22 O2 C21 81(3) . .
C22 O2 Hf1 136(2) . .
C21 O2 Hf1 136(2) . .
C42 O3 C41 84(3) . .
C42 O3 Hf1 133(2) . .
C41 O3 Hf1 139.5(16) . .
C32 O4 C31 47(2) . .
C32 O4 Hf1 136(2) . .
C31 O4 Hf1 136(2) . .
C11 C1 C22 121(4) . .
C31 C2 C21 107(3) . .
C31 C2 C105 154(4) . .
C21 C2 C105 60(3) . .
C32 C3 C42 114(4) . .
C32 C3 C31 26(2) . .
C42 C3 C31 117(3) . .
C41 C4 C12 119(3) . .
C12 C11 C1 131(4) . .
C12 C11 O1 64(3) . .
C1 C11 O1 126(3) . .
C12 C11 C114 70(3) . .
C1 C11 C114 124(3) . .
O1 C11 C114 109(2) . .
C12 C11 C402 112(3) . .
C1 C11 C402 107(3) . .
O1 C11 C402 110(3) . .
C114 C11 C402 47.8(14) . .
C11 C12 O1 70(3) . .
C11 C12 C4 126(4) . .
O1 C12 C4 132(3) . .
C11 C12 C114 73(3) . .
O1 C12 C114 115(2) . .
C4 C12 C114 114(3) . .
C11 C12 C403 125(3) . .
O1 C12 C403 116(3) . .
C4 C12 C403 92(3) . .
C114 C12 C403 54.2(14) . .
O2 C21 C2 128(4) . .
O2 C21 C112 111(3) . .
C2 C21 C112 121(4) . .
O2 C21 C22 47(2) . .
C2 C21 C22 166(4) . .
C112 C21 C22 68(3) . .
O2 C21 C105 157(5) . .
C2 C21 C105 71(4) . .
C112 C21 C105 54(2) . .
C22 C21 C105 111(4) . .
O2 C22 C1 127(4) . .
O2 C22 C21 52(2) . .
C1 C22 C21 160(4) . .
O2 C22 C112 103(3) . .
C1 C22 C112 130(3) . .
C21 C22 C112 55(2) . .
C32 C31 O4 61(4) . .
C32 C31 C2 136(5) . .
O4 C31 C2 136(3) . .
C32 C31 C123 76(4) . .
O4 C31 C123 110(3) . .
C2 C31 C123 114(3) . .
C32 C31 C202 125(4) . .
O4 C31 C202 122(3) . .
C2 C31 C202 83(3) . .
C123 C31 C202 50.3(13) . .
C32 C31 C3 37(3) . .
O4 C31 C3 87(3) . .
C2 C31 C3 99(3) . .
C123 C31 C3 90(2) . .
C202 C31 C3 136(3) . .
C31 C32 O4 71(4) . .
C31 C32 C3 117(5) . .
O4 C32 C3 131(4) . .
C31 C32 C123 71(4) . .
O4 C32 C123 112(3) . .
C3 C32 C123 116(4) . .
O3 C41 C4 120(3) . .
O3 C41 C134 110(3) . .
C4 C41 C134 130(3) . .
O3 C41 C42 43.2(18) . .
C4 C41 C42 154(3) . .
C134 C41 C42 69(2) . .
O3 C41 C301 146(6) . .
C4 C41 C301 83(5) . .
C134 C41 C301 55(3) . .
C42 C41 C301 121(5) . .
O3 C41 C303 122(3) . .
C4 C41 C303 98(3) . .
C134 C41 C303 48.3(16) . .
C42 C41 C303 84(3) . .
C301 C41 C303 73(5) . .
O3 C42 C3 130(4) . .
O3 C42 C41 52(2) . .
C3 C42 C41 165(4) . .
O3 C42 C134 102(3) . .
C3 C42 C134 128(4) . .
C41 C42 C134 51.4(19) . .
C105 C112 C101 62(4) . .
C105 C112 C104 102(6) . .
C101 C112 C104 101(4) . .
C105 C112 C102 162(6) . .
C101 C112 C102 102(4) . .
C104 C112 C102 72(4) . .
C105 C112 C106 153(6) . .
C101 C112 C106 94(4) . .
C104 C112 C106 94(5) . .
C102 C112 C106 23(4) . .
C105 C112 C103 71(4) . .
C101 C112 C103 103(3) . .
C104 C112 C103 37(3) . .
C102 C112 C103 108(4) . .
C106 C112 C103 130(4) . .
C105 C112 C21 69(5) . .
C101 C112 C21 110(3) . .
C104 C112 C21 138(4) . .
C102 C112 C21 127(4) . .
C106 C112 C21 113(4) . .
C103 C112 C21 105(3) . .
C105 C112 C22 114(5) . .
C101 C112 C22 165(3) . .
C104 C112 C22 94(4) . .
C102 C112 C22 84(4) . .
C106 C112 C22 86(3) . .
C103 C112 C22 88(3) . .
C21 C112 C22 58(2) . .
C403 C114 C12 72(2) . .
C403 C114 C402 135(4) . .
C12 C114 C402 115(3) . .
C403 C114 C404 113(3) . .
C12 C114 C404 117(2) . .
C402 C114 C404 103(3) . .
C403 C114 C401 47(3) . .
C12 C114 C401 110(3) . .
C402 C114 C401 130(4) . .
C404 C114 C401 71(3) . .
C403 C114 C406 144(4) . .
C12 C114 C406 113(4) . .
C402 C114 C406 77(4) . .
C404 C114 C406 32(3) . .
C401 C114 C406 103(4) . .
C403 C114 C11 107(2) . .
C12 C114 C11 36.9(14) . .
C402 C114 C11 83(3) . .
C404 C114 C11 112(2) . .
C401 C114 C11 146(3) . .
C406 C114 C11 90(3) . .
C403 C114 C405 96(3) . .
C12 C114 C405 118(2) . .
C402 C114 C405 40(3) . .
C404 C114 C405 123(3) . .
C401 C114 C405 101(3) . .
C406 C114 C405 110(4) . .
C11 C114 C405 105(2) . .
C202 C123 C203 134(4) . .
C202 C123 C201 68(3) . .
C203 C123 C201 116(5) . .
C202 C123 C206 135(4) . .
C203 C123 C206 30(4) . .
C201 C123 C206 145(5) . .
C202 C123 C205 102(2) . .
C203 C123 C205 94(3) . .
C201 C123 C205 34(3) . .
C206 C123 C205 117(4) . .
C202 C123 C204 51(2) . .
C203 C123 C204 86(4) . .
C201 C123 C204 102(4) . .
C206 C123 C204 86(4) . .
C205 C123 C204 128(3) . .
C202 C123 C31 75(2) . .
C203 C123 C31 134(4) . .
C201 C123 C31 107(3) . .
C206 C123 C31 105(4) . .
C205 C123 C31 116(2) . .
C204 C123 C31 99(3) . .
C202 C123 C32 108(2) . .
C203 C123 C32 110(4) . .
C201 C123 C32 114(4) . .
C206 C123 C32 86(4) . .
C205 C123 C32 102(2) . .
C204 C123 C32 126(3) . .
C31 C123 C32 33.4(16) . .
C41 C134 C305 117(2) . .
C41 C134 C301 72(6) . .
C305 C134 C301 97(7) . .
C41 C134 C304 115(3) . .
C305 C134 C304 115(3) . .
C301 C134 C304 133(7) . .
C41 C134 C303 85(3) . .
C305 C134 C303 156(3) . .
C301 C134 C303 97(7) . .
C304 C134 C303 43(2) . .
C41 C134 C306 152(4) . .
C305 C134 C306 60(3) . .
C301 C134 C306 134(7) . .
C304 C134 C306 56(3) . .
C303 C134 C306 97(4) . .
C41 C134 C302 103(3) . .
C305 C134 C302 99(3) . .
C301 C134 C302 35(7) . .
C304 C134 C302 104(3) . .
C303 C134 C302 83(3) . .
C306 C134 C302 105(4) . .
C41 C134 C42 60(2) . .
C305 C134 C42 89(2) . .
C301 C134 C42 128(7) . .
C304 C134 C42 87(3) . .
C303 C134 C42 97(3) . .
C306 C134 C42 93(3) . .
C302 C134 C42 162(3) . .
C112 C101 C105 58(2) . .
C106 C102 C112 79(3) . .
C106 C102 C104 132(5) . .
C112 C102 C104 54(2) . .
C104 C103 C112 71.2(19) . .
C104 C103 C105 116(5) . .
C112 C103 C105 54(2) . .
C103 C104 C112 71(2) . .
C103 C104 C102 123(3) . .
C112 C104 C102 54(2) . .
C112 C105 C101 59(2) . .
C112 C105 C103 55(2) . .
C101 C105 C103 92(5) . .
C112 C105 C21 56(3) . .
C101 C105 C21 99(4) . .
C103 C105 C21 89(4) . .
C112 C105 C2 102(6) . .
C101 C105 C2 112(7) . .
C103 C105 C2 133(6) . .
C21 C105 C2 49(4) . .
C102 C106 C112 79(3) . .
C205 C201 C123 73(2) . .
C205 C201 C202 129(2) . .
C123 C201 C202 55.9(18) . .
C204 C202 C123 65.0(14) . .
C204 C202 C201 103(3) . .
C123 C202 C201 55.9(17) . .
C204 C202 C31 94(3) . .
C123 C202 C31 54.5(17) . .
C201 C202 C31 88(3) . .
C206 C203 C123 75(2) . .
C202 C204 C123 64.3(14) . .
C201 C205 C123 73(2) . .
C203 C206 C123 75(2) . .
C302 C301 C134 73(4) . .
C302 C301 C41 118(8) . .
C134 C301 C41 53(3) . .
C302 C301 C303 62(8) . .
C134 C301 C303 41(4) . .
C41 C301 C303 59(4) . .
C301 C302 C134 72(3) . .
C304 C303 C134 68.9(16) . .
C304 C303 C301 106(4) . .
C134 C303 C301 41(4) . .
C304 C303 C41 104(3) . .
C134 C303 C41 46.5(17) . .
C301 C303 C41 48(4) . .
C303 C304 C306 127(3) . .
C303 C304 C134 68.6(15) . .
C306 C304 C134 62.1(17) . .
C306 C305 C134 60.3(17) . .
C304 C306 C305 121(2) . .
C304 C306 C134 62.1(18) . .
C305 C306 C134 59.9(17) . .
C403 C401 C114 65.8(16) . .
C403 C401 C404 114(3) . .
C114 C401 C404 54.4(16) . .
C405 C402 C114 71(3) . .
C405 C402 C406 114(4) . .
C114 C402 C406 52(2) . .
C405 C402 C11 100(4) . .
C114 C402 C11 48.9(17) . .
C406 C402 C11 67(3) . .
C401 C403 C114 66.9(17) . .
C401 C403 C12 111(3) . .
C114 C403 C12 54.2(16) . .
C406 C404 C114 74(2) . .
C406 C404 C401 127(3) . .
C114 C404 C401 54.5(16) . .
C402 C405 C114 69(3) . .
C404 C406 C114 73(2) . .
C404 C406 C402 114(5) . .
C114 C406 C402 51.2(19) . .
O7 Hf2 O7 84.7(7) . 2_655
O7 Hf2 O6 142.0(4) . .
O7 Hf2 O6 108.9(5) 2_655 .
O7 Hf2 O6 108.9(5) . 2_655
O7 Hf2 O6 142.0(4) 2_655 2_655
O6 Hf2 O6 82.3(7) . 2_655
O7 Hf2 O8 72.3(5) . .
O7 Hf2 O8 144.1(5) 2_655 .
O6 Hf2 O8 77.0(5) . .
O6 Hf2 O8 73.0(5) 2_655 .
O7 Hf2 O8 144.1(5) . 2_655
O7 Hf2 O8 72.3(5) 2_655 2_655
O6 Hf2 O8 73.0(5) . 2_655
O6 Hf2 O8 77.0(5) 2_655 2_655
O8 Hf2 O8 139.9(8) . 2_655
O7 Hf2 O5 72.0(4) . 2_655
O7 Hf2 O5 77.5(4) 2_655 2_655
O6 Hf2 O5 144.5(5) . 2_655
O6 Hf2 O5 73.8(5) 2_655 2_655
O8 Hf2 O5 118.8(4) . 2_655
O8 Hf2 O5 76.2(4) 2_655 2_655
O7 Hf2 O5 77.5(4) . .
O7 Hf2 O5 72.0(4) 2_655 .
O6 Hf2 O5 73.8(5) . .
O6 Hf2 O5 144.5(5) 2_655 .
O8 Hf2 O5 76.2(4) . .
O8 Hf2 O5 118.8(4) 2_655 .
O5 Hf2 O5 138.4(7) 2_655 .
C65 O5 C56 78(3) . .
C65 O5 Hf2 140(3) . .
C56 O5 Hf2 136(2) . .
C87 O6 Hf2 142.2(19) . .
C76 O7 C67 50(3) . .
C76 O7 Hf2 132.4(16) . .
C67 O7 Hf2 135(3) . .
C86 O8 C62 70(5) . .
C86 O8 Hf2 146(5) . .
C62 O8 Hf2 142(2) . .
C601 C156 C602 90(6) . .
C601 C156 C603 135(10) . .
C602 C156 C603 123(10) . .
C601 C156 C604 58(3) . .
C602 C156 C604 146(6) . .
C603 C156 C604 81(10) . .
C601 C156 C605 155(4) . .
C602 C156 C605 108(6) . .
C603 C156 C605 21(10) . .
C604 C156 C605 100(3) . .
C601 C156 C606 81(5) . .
C602 C156 C606 53(6) . .
C603 C156 C606 94(10) . .
C604 C156 C606 108(5) . .
C605 C156 C606 95(4) . .
C601 C156 C65 89(4) . .
C602 C156 C65 50(5) . .
C603 C156 C65 135(10) . .
C604 C156 C65 131(3) . .
C605 C156 C65 115(3) . .
C606 C156 C65 102(5) . .
C601 C156 C56 101(4) . .
C602 C156 C56 104(6) . .
C603 C156 C56 101(10) . .
C604 C156 C56 93(3) . .
C605 C156 C56 92(3) . .
C606 C156 C56 156(5) . .
C65 C156 C56 55(2) . .
C67 C167 C805 107(3) . .
C67 C167 C802 87(4) . .
C805 C167 C802 72(3) . .
C67 C167 C803 115(3) . .
C805 C167 C803 137(3) . .
C802 C167 C803 114(4) . .
C67 C167 C801 127(4) . .
C805 C167 C801 112(3) . .
C802 C167 C801 138(4) . .
C803 C167 C801 34(2) . .
C67 C167 C804 83(4) . .
C805 C167 C804 116(4) . .
C802 C167 C804 45(3) . .
C803 C167 C804 75(3) . .
C801 C167 C804 108(3) . .
C67 C167 C806 127(4) . .
C805 C167 C806 40(3) . .
C802 C167 C806 108(4) . .
C803 C167 C806 105(4) . .
C801 C167 C806 73(3) . .
C804 C167 C806 142(4) . .
C67 C167 C76 44(3) . .
C805 C167 C76 91(3) . .
C802 C167 C76 121(3) . .
C803 C167 C76 116(3) . .
C801 C167 C76 101(3) . .
C804 C167 C76 127(3) . .
C806 C167 C76 88(4) . .
C701 C178 C704 66(4) . .
C701 C178 C62 110(3) . .
C704 C178 C62 96(3) . .
C701 C178 C702 113(4) . .
C704 C178 C702 153(4) . .
C62 C178 C702 109(3) . .
C701 C178 C706 62(3) . .
C704 C178 C706 107(4) . .
C62 C178 C706 147(3) . .
C702 C178 C706 56(3) . .
C701 C178 C705 158(4) . .
C704 C178 C705 125(4) . .
C62 C178 C705 88(3) . .
C702 C178 C705 48(3) . .
C706 C178 C705 96(4) . .
C701 C178 C703 106(4) . .
C704 C178 C703 49(3) . .
C62 C178 C703 107(3) . .
C702 C178 C703 111(3) . .
C706 C178 C703 105(3) . .
C705 C178 C703 78(3) . .
C701 C178 C86 81(4) . .
C704 C178 C86 117(4) . .
C62 C178 C86 48(3) . .
C702 C178 C86 89(4) . .
C706 C178 C86 100(4) . .
C705 C178 C86 105(4) . .
C703 C178 C86 154(4) . .
C87 C157 C503 112(3) . .
C87 C157 C506 105(4) . .
C503 C157 C506 85(4) . .
C87 C157 C504 99(4) . .
C503 C157 C504 53(4) . .
C506 C157 C504 137(6) . .
C87 C157 C505 102(3) . .
C503 C157 C505 120(4) . .
C506 C157 C505 38(3) . .
C504 C157 C505 159(5) . .
C87 C157 C501 116(5) . .
C503 C157 C501 126(5) . .
C506 C157 C501 105(5) . .
C504 C157 C501 96(6) . .
C505 C157 C501 73(4) . .
C87 C157 C502 111(4) . .
C503 C157 C502 108(4) . .
C506 C157 C502 134(5) . .
C504 C157 C502 66(5) . .
C505 C157 C502 104(5) . .
C501 C157 C502 32(5) . .
C76 C67 C6 123(7) . .
C76 C67 O7 66(5) . .
C6 C67 O7 121(5) . .
C76 C67 C167 75(4) . .
C6 C67 C167 131(5) . .
O7 C67 C167 107(5) . .
C76 C67 C804 124(5) . .
C6 C67 C804 102(5) . .
O7 C67 C804 118(4) . .
C167 C67 C804 50(2) . .
O5 C56 C5 123(3) . .
O5 C56 C65 48(2) . .
C5 C56 C65 166(4) . .
O5 C56 C156 106(3) . .
C5 C56 C156 131(3) . .
C65 C56 C156 60(3) . .
O8 C62 C7 124(4) . .
O8 C62 C86 48(4) . .
C7 C62 C86 164(5) . .
O8 C62 C178 114(3) . .
C7 C62 C178 122(4) . .
C86 C62 C178 68(4) . .
O5 C65 C602 151(8) . .
O5 C65 C6 122(4) . .
C602 C65 C6 69(6) . .
O5 C65 C56 54(3) . .
C602 C65 C56 126(5) . .
C6 C65 C56 158(4) . .
O5 C65 C156 116(4) . .
C602 C65 C156 63(3) . .
C6 C65 C156 122(4) . .
C56 C65 C156 65(3) . .
C67 C76 C7 134(5) . .
C67 C76 O7 64(4) . .
C7 C76 O7 127(4) . .
C67 C76 C167 61(4) . .
C7 C76 C167 135(4) . .
O7 C76 C167 98(3) . .
O6 C87 C5 115(3) . .
O6 C87 C157 123(3) . .
C5 C87 C157 118(3) . .
O6 C87 C8 96(3) . .
C5 C87 C8 93(3) . .
C157 C87 C8 102(3) . .
O8 C86 C62 63(5) . .
O8 C86 C8 122(8) . .
C62 C86 C8 161(7) . .
O8 C86 C178 126(7) . .
C62 C86 C178 64(5) . .
C8 C86 C178 112(6) . .
O8 C86 C701 130(6) . .
C62 C86 C701 98(5) . .
C8 C86 C701 92(5) . .
C178 C86 C701 49(2) . .
C67 C6 C65 125(5) . .
C67 C6 C602 158(7) . .
C65 C6 C602 52(4) . .
C62 C7 C76 122(4) . .
C87 C5 C56 124(3) . .
C86 C8 C87 116(5) . .
C502 C501 C157 74(3) . .
C502 C501 C505 127(3) . .
C157 C501 C505 53(2) . .
C501 C502 C157 74(3) . .
C501 C502 C504 129(5) . .
C157 C502 C504 57(2) . .
C157 C503 C504 64(2) . .
C157 C504 C502 57(2) . .
C157 C504 C503 64(2) . .
C502 C504 C503 110(5) . .
C506 C505 C157 71(2) . .
C506 C505 C501 117(5) . .
C157 C505 C501 54(2) . .
C505 C506 C157 71(2) . .
C604 C601 C156 60.9(18) . .
C604 C601 C606 89(4) . .
C156 C601 C606 49(2) . .
C65 C602 C606 130(5) . .
C65 C602 C6 59(7) . .
C606 C602 C6 141(10) . .
C65 C602 C156 67(4) . .
C606 C602 C156 64(3) . .
C6 C602 C156 118(8) . .
C601 C604 C156 60.7(17) . .
C602 C606 C156 64(3) . .
C602 C606 C601 77(6) . .
C156 C606 C601 49(2) . .
C178 C701 C706 59.6(18) . .
C178 C701 C704 57.1(19) . .
C706 C701 C704 99(4) . .
C178 C701 C86 51(3) . .
C706 C701 C86 83(4) . .
C704 C701 C86 92(4) . .
C705 C702 C706 118(4) . .
C705 C702 C178 66.3(16) . .
C706 C702 C178 62.2(17) . .
C704 C703 C178 65.1(16) . .
C704 C703 C705 115(2) . .
C178 C703 C705 51.2(17) . .
C703 C704 C178 66.1(17) . .
C703 C704 C701 113(4) . .
C178 C704 C701 56.8(18) . .
C702 C705 C178 66.2(16) . .
C702 C705 C703 104(3) . .
C178 C705 C703 51.2(17) . .
C702 C706 C178 62.1(17) . .
C702 C706 C701 116(3) . .
C178 C706 C701 58.6(18) . .
C803 C801 C167 72.7(16) . .
C803 C801 C806 123(4) . .
C167 C801 C806 55(3) . .
C804 C802 C167 69(4) . .
C804 C802 C805 122(5) . .
C167 C802 C805 55(2) . .
C801 C803 C167 72.8(17) . .
C801 C803 C804 124(3) . .
C167 C803 C804 52.8(17) . .
C802 C804 C167 66(4) . .
C802 C804 C803 111(4) . .
C167 C804 C803 52.4(17) . .
C802 C804 C67 75(5) . .
C167 C804 C67 47(2) . .
C803 C804 C67 82(3) . .
C806 C805 C167 74(5) . .
C806 C805 C802 121(5) . .
C167 C805 C802 53(3) . .
C805 C806 C167 66(4) . .
C805 C806 C801 115(6) . .
C167 C806 C801 51(2) . .

loop_
_geom_bond_atom_site_label_1
_geom_bond_atom_site_label_2
_geom_bond_distance
_geom_bond_site_symmetry_2
Hf1 O4 2.109(10) .
Hf1 O4 2.109(10) 2_556
Hf1 O1 2.115(10) .
Hf1 O1 2.115(10) 2_556
Hf1 O2 2.174(10) .
Hf1 O2 2.174(10) 2_556
Hf1 O3 2.183(11) .
Hf1 O3 2.183(11) 2_556
O1 C12 1.24(3) .
O1 C11 1.30(3) .
O2 C22 1.20(4) .
O2 C21 1.29(5) .
O3 C42 1.14(4) .
O3 C41 1.32(3) .
O4 C32 1.13(4) .
O4 C31 1.22(4) .
C1 C11 1.27(4) .
C1 C22 1.30(5) .
C2 C31 1.45(5) .
C2 C21 1.54(5) .
C2 C105 1.92(12) .
C3 C32 1.33(5) .
C3 C42 1.36(5) .
C3 C31 1.96(6) .
C4 C41 1.40(4) .
C4 C12 1.44(4) .
C11 C12 0.98(4) .
C11 C114 1.56(3) .
C11 C402 2.06(6) .
C12 C114 1.53(3) .
C12 C403 1.79(5) .
C21 C112 1.57(5) .
C21 C22 1.62(6) .
C21 C105 1.76(10) .
C22 C112 1.78(5) .
C31 C32 0.95(4) .
C31 C123 1.63(4) .
C31 C202 1.94(5) .
C32 C123 1.67(4) .
C41 C134 1.50(4) .
C41 C42 1.65(6) .
C41 C301 1.79(13) .
C41 C303 2.06(6) .
C42 C134 1.79(5) .
C112 C105 1.526(13) .
C112 C101 1.545(16) .
C112 C104 1.545(17) .
C112 C102 1.546(17) .
C112 C106 1.547(17) .
C112 C103 1.546(16) .
C114 C403 1.532(16) .
C114 C402 1.540(17) .
C114 C404 1.543(16) .
C114 C401 1.545(17) .
C114 C406 1.548(17) .
C114 C405 1.56(4) .
C123 C202 1.541(16) .
C123 C203 1.543(17) .
C123 C201 1.543(17) .
C123 C206 1.545(17) .
C123 C205 1.547(16) .
C123 C204 1.550(16) .
C134 C305 1.539(16) .
C134 C301 1.543(17) .
C134 C304 1.545(16) .
C134 C303 1.543(17) .
C134 C306 1.545(17) .
C134 C302 1.553(16) .
C101 C105 1.59(10) .
C102 C106 0.61(11) .
C102 C104 1.81(9) .
C103 C104 0.99(8) .
C103 C105 1.78(10) .
C201 C205 0.90(8) .
C201 C202 1.73(7) .
C202 C204 1.32(6) .
C203 C206 0.79(11) .
C301 C302 0.93(17) .
C301 C303 2.31(13) .
C303 C304 1.12(6) .
C304 C306 1.45(8) .
C305 C306 1.54(7) .
C401 C403 1.23(7) .
C401 C404 1.79(7) .
C402 C405 1.06(6) .
C402 C406 1.92(8) .
C404 C406 0.86(8) .
Hf2 O7 2.119(12) .
Hf2 O7 2.119(12) 2_655
Hf2 O6 2.117(11) .
Hf2 O6 2.117(11) 2_655
Hf2 O8 2.168(13) .
Hf2 O8 2.168(13) 2_655
Hf2 O5 2.185(11) 2_655
Hf2 O5 2.185(11) .
O5 C65 1.15(5) .
O5 C56 1.25(4) .
O6 C87 1.23(3) .
O7 C76 1.41(5) .
O7 C67 1.38(7) .
O8 C86 1.00(8) .
O8 C62 1.21(4) .
C156 C601 1.549(17) .
C156 C602 1.550(18) .
C156 C603 1.552(18) .
C156 C604 1.552(17) .
C156 C605 1.556(17) .
C156 C606 1.556(17) .
C156 C65 1.61(5) .
C156 C56 1.67(5) .
C167 C67 1.48(6) .
C167 C805 1.547(17) .
C167 C802 1.52(7) .
C167 C803 1.547(17) .
C167 C801 1.549(17) .
C167 C804 1.556(17) .
C167 C806 1.63(8) .
C167 C76 1.63(4) .
C178 C701 1.536(13) .
C178 C704 1.542(17) .
C178 C62 1.55(4) .
C178 C702 1.550(17) .
C178 C706 1.551(17) .
C178 C705 1.552(17) .
C178 C703 1.554(17) .
C178 C86 1.59(8) .
C157 C87 1.46(3) .
C157 C503 1.550(17) .
C157 C506 1.549(17) .
C157 C504 1.551(18) .
C157 C505 1.551(17) .
C157 C501 1.557(17) .
C157 C502 1.556(17) .
C67 C76 1.18(6) .
C67 C6 1.37(7) .
C67 C804 2.01(9) .
C56 C5 1.35(4) .
C56 C65 1.51(6) .
C62 C7 1.27(4) .
C62 C86 1.27(8) .
C65 C602 1.33(13) .
C65 C6 1.46(6) .
C76 C7 1.27(5) .
C87 C5 1.50(4) .
C87 C8 2.04(6) .
C86 C8 1.54(8) .
C86 C701 2.02(9) .
C6 C602 1.58(13) .
C501 C502 0.85(13) .
C501 C505 1.85(10) .
C502 C504 1.69(11) .
C503 C504 1.37(11) .
C505 C506 1.01(9) .
C601 C604 1.51(8) .
C601 C606 2.03(10) .
C602 C606 1.37(14) .
C701 C706 1.59(8) .
C701 C704 1.68(8) .
C702 C705 1.25(7) .
C702 C706 1.45(7) .
C703 C704 1.28(7) .
C703 C705 1.95(7) .
C801 C803 0.92(6) .
C801 C806 1.90(9) .
C802 C804 1.19(8) .
C802 C805 1.80(8) .
C803 C804 1.88(7) .
C805 C806 1.10(8) .
